data_7211312
loop_
_publ_author_name
'Prasanna, Pitchaimani'
'Perumal, Subbu'
'Men\'endez, J. Carlos'

_publ_section_title
;
 Chemodivergent, multicomponent domino reactions in aqueous media:
 l-proline-catalyzed assembly of densely functionalized
 4H-pyrano[2,3-c]pyrazoles and bispyrazolyl propanoates from simple,
 acyclic starting materials
;
_journal_issue 5
_journal_name_full 'Green Chemistry'
_journal_page_first 1292
_journal_paper_doi 10.1039/c3gc37128j
_journal_volume 15
_journal_year 2013
_chemical_formula_moiety 'C24 H23 N4 O4'
_chemical_formula_sum 'C24 H23 N4 O4'
_chemical_formula_weight 431.46
_chemical_name_systematic
;
?
;
_space_group_IT_number 14
_symmetry_cell_setting monoclinic
_symmetry_space_group_name_Hall '-P 2yn'
_symmetry_space_group_name_H-M 'P 1 21/n 1'
_atom_sites_solution_hydrogens geom
_atom_sites_solution_primary direct
_atom_sites_solution_secondary difmap
_audit_creation_method SHELXL-97
_cell_angle_alpha 90.00
_cell_angle_beta 110.166(2)
_cell_angle_gamma 90.00
_cell_formula_units_Z 4
_cell_length_a 12.2016(5)
_cell_length_b 13.6995(5)
_cell_length_c 15.4526(5)
_cell_measurement_reflns_used 5582
_cell_measurement_temperature 293(2)
_cell_measurement_theta_max 28.38
_cell_measurement_theta_min 1.55
_cell_volume 2424.65(16)
_computing_cell_refinement APEX2
_computing_data_collection 'APEX2 (Bruker, 2008)'
_computing_data_reduction 'SAINT (Bruker, 2008)'
_computing_molecular_graphics 'ORTEP3 (Farrugia, 1997)'
_computing_publication_material 'SHELXL97 and PLATON (Spek, 2009)'
_computing_structure_refinement 'SHELXL-97 (Sheldrick, 2008)'
_computing_structure_solution 'SHELXS97 (Sheldrick, 2008)'
_diffrn_ambient_temperature 293(2)
_diffrn_measured_fraction_theta_full 0.994
_diffrn_measured_fraction_theta_max 0.994
_diffrn_measurement_device_type 'Bruker SMART APEXII area-detector diffractometer'
_diffrn_measurement_method '\w and \f scans'
_diffrn_radiation_monochromator graphite
_diffrn_radiation_source 'fine-focus sealed tube'
_diffrn_radiation_type MoK\a
_diffrn_radiation_wavelength 0.71073
_diffrn_reflns_av_R_equivalents 0.0270
_diffrn_reflns_av_sigmaI/netI 0.0265
_diffrn_reflns_limit_h_max 16
_diffrn_reflns_limit_h_min -13
_diffrn_reflns_limit_k_max 15
_diffrn_reflns_limit_k_min -18
_diffrn_reflns_limit_l_max 20
_diffrn_reflns_limit_l_min -20
_diffrn_reflns_number 24003
_diffrn_reflns_theta_full 28.45
_diffrn_reflns_theta_max 28.45
_diffrn_reflns_theta_min 1.85
_exptl_absorpt_coefficient_mu 0.082
_exptl_absorpt_correction_type none
_exptl_crystal_colour Colourless
_exptl_crystal_density_diffrn 1.182
_exptl_crystal_density_method 'not measured'
_exptl_crystal_description Block
_exptl_crystal_F_000 908
_exptl_crystal_size_max 0.20
_exptl_crystal_size_mid 0.20
_exptl_crystal_size_min 0.20
_platon_squeeze_details
;
;
_refine_diff_density_max 0.740
_refine_diff_density_min -0.427
_refine_diff_density_rms 0.053
_refine_ls_extinction_method none
_refine_ls_goodness_of_fit_ref 1.103
_refine_ls_hydrogen_treatment constr
_refine_ls_matrix_type full
_refine_ls_number_parameters 293
_refine_ls_number_reflns 6087
_refine_ls_number_restraints 0
_refine_ls_restrained_S_all 1.103
_refine_ls_R_factor_all 0.0799
_refine_ls_R_factor_gt 0.0604
_refine_ls_shift/su_max 0.000
_refine_ls_shift/su_mean 0.000
_refine_ls_structure_factor_coef Fsqd
_refine_ls_weighting_details 'calc w=1/[\s^2^(Fo^2^)+(0.1128P)^2^+0.6905P] where P=(Fo^2^+2Fc^2^)/3'
_refine_ls_weighting_scheme calc
_refine_ls_wR_factor_gt 0.2001
_refine_ls_wR_factor_ref 0.2121
_reflns_number_gt 4348
_reflns_number_total 6087
_reflns_threshold_expression >2sigma(I)
_cod_data_source_file c3gc37128j.txt
_cod_data_source_block shelxl
_cod_depositor_comments
;
The following automatic conversions were performed:

'_exptl_absorpt_correction_type' value 'None' changed to 'none'
according to /home/saulius/struct/CIF-dictionaries/cif_core.dic
dictionary named 'cif_core.dic' version 2.4.2 from 2011-04-26.

Automatic conversion script
Id: cif_fix_values 1891 2012-01-12 08:04:46Z andrius 
;
_cod_original_sg_symbol_H-M 'P 21/n'
_cod_database_code 7211312

loop_
_symmetry_equiv_pos_as_xyz
'x, y, z'
'-x+1/2, y+1/2, -z+1/2'
'-x, -y, -z'
'x-1/2, -y-1/2, z-1/2'

loop_
_atom_site_label
_atom_site_type_symbol
_atom_site_fract_x
_atom_site_fract_y
_atom_site_fract_z
_atom_site_U_iso_or_equiv
_atom_site_adp_type
_atom_site_occupancy
_atom_site_symmetry_multiplicity
_atom_site_calc_flag
_atom_site_refinement_flags
C1 C 0.73675(17) 1.18307(16) 0.40617(12) 0.0438(5) Uani 1 1 d .
C2 C 0.7799(2) 1.2711(2) 0.3910(2) 0.0674(7) Uani 1 1 d .
H2 H 0.7336 1.3267 0.3810 0.081 Uiso 1 1 calc R
C3 C 0.8930(3) 1.2766(3) 0.3906(3) 0.0875(10) Uani 1 1 d .
H3 H 0.9232 1.3367 0.3818 0.105 Uiso 1 1 calc R
C4 C 0.9603(3) 1.1950(3) 0.4029(2) 0.0807(9) Uani 1 1 d .
H4 H 1.0352 1.1990 0.4004 0.097 Uiso 1 1 calc R
C5 C 0.9176(2) 1.1074(2) 0.41902(17) 0.0654(7) Uani 1 1 d .
H5 H 0.9641 1.0519 0.4280 0.078 Uiso 1 1 calc R
C6 C 0.80659(19) 1.10048(19) 0.42205(14) 0.0521(5) Uani 1 1 d .
H6 H 0.7786 1.0410 0.4346 0.063 Uiso 1 1 calc R
C7 C 0.53743(16) 1.10618(14) 0.36373(12) 0.0382(4) Uani 1 1 d .
C8 C 0.42906(15) 1.14367(14) 0.36264(11) 0.0356(4) Uani 1 1 d .
C9 C 0.44986(17) 1.23544(15) 0.39967(12) 0.0399(4) Uani 1 1 d .
C10 C 0.3690(2) 1.31018(18) 0.41411(18) 0.0575(6) Uani 1 1 d .
H10A H 0.4135 1.3619 0.4521 0.086 Uiso 1 1 calc R
H10B H 0.3202 1.2805 0.4439 0.086 Uiso 1 1 calc R
H10C H 0.3211 1.3362 0.3556 0.086 Uiso 1 1 calc R
C11 C 0.31329(15) 1.09199(14) 0.32451(11) 0.0357(4) Uani 1 1 d .
C12 C 0.31681(17) 0.99238(16) 0.37233(13) 0.0419(4) Uani 1 1 d .
H12A H 0.3648 0.9475 0.3524 0.050 Uiso 1 1 calc R
H12B H 0.3526 1.0007 0.4385 0.050 Uiso 1 1 calc R
C13 C 0.19745(18) 0.94941(16) 0.35094(13) 0.0440(5) Uani 1 1 d .
C14 C 0.0917(2) 0.8046(2) 0.3442(2) 0.0687(7) Uani 1 1 d .
H14A H 0.0613 0.8250 0.3909 0.103 Uiso 1 1 calc R
H14B H 0.1040 0.7353 0.3480 0.103 Uiso 1 1 calc R
H14C H 0.0370 0.8210 0.2845 0.103 Uiso 1 1 calc R
C15 C 0.27012(15) 1.08295(13) 0.22076(11) 0.0344(4) Uani 1 1 d .
C16 C 0.31348(15) 1.02517(13) 0.16691(11) 0.0346(4) Uani 1 1 d .
C17 C 0.17548(16) 1.13251(14) 0.15756(12) 0.0364(4) Uani 1 1 d .
C18 C 0.09764(19) 1.20605(17) 0.17793(15) 0.0499(5) Uani 1 1 d .
H18A H 0.0423 1.2297 0.1212 0.075 Uiso 1 1 calc R
H18B H 0.1437 1.2595 0.2115 0.075 Uiso 1 1 calc R
H18C H 0.0568 1.1763 0.2142 0.075 Uiso 1 1 calc R
C19 C 0.25137(17) 0.99716(14) -0.00526(12) 0.0390(4) Uani 1 1 d .
C20 C 0.3546(2) 0.9629(2) -0.01047(15) 0.0569(6) Uani 1 1 d .
H20 H 0.4219 0.9637 0.0415 0.068 Uiso 1 1 calc R
C21 C 0.3581(3) 0.9272(3) -0.09352(19) 0.0745(8) Uani 1 1 d .
H21 H 0.4279 0.9036 -0.0970 0.089 Uiso 1 1 calc R
C22 C 0.2589(3) 0.9266(2) -0.17071(17) 0.0716(8) Uani 1 1 d .
H22 H 0.2619 0.9034 -0.2264 0.086 Uiso 1 1 calc R
C23 C 0.1570(2) 0.95976(19) -0.16556(14) 0.0588(6) Uani 1 1 d .
H23 H 0.0903 0.9595 -0.2180 0.071 Uiso 1 1 calc R
C24 C 0.15072(19) 0.99438(16) -0.08268(13) 0.0463(5) Uani 1 1 d .
H24 H 0.0799 1.0154 -0.0792 0.056 Uiso 1 1 calc R
N1 N 0.24585(13) 1.04050(12) 0.07673(10) 0.0370(4) Uani 1 1 d .
N2 N 0.15967(14) 1.10760(12) 0.07093(10) 0.0393(4) Uani 1 1 d .
N3 N 0.62066(14) 1.17567(13) 0.40572(11) 0.0414(4) Uani 1 1 d .
N4 N 0.56403(15) 1.25769(13) 0.42261(11) 0.0450(4) Uani 1 1 d .
O1 O 0.40173(12) 0.96214(11) 0.18840(9) 0.0477(4) Uani 1 1 d .
H1 H 0.4329 0.9595 0.2446 0.072 Uiso 1 1 calc R
O2 O 0.56257(12) 1.02797(11) 0.33151(10) 0.0508(4) Uani 1 1 d .
H2A H 0.5028 0.9964 0.3069 0.076 Uiso 1 1 calc R
O3 O 0.10919(16) 0.99613(15) 0.33325(16) 0.0769(6) Uani 1 1 d .
O4 O 0.20046(15) 0.85319(12) 0.35767(13) 0.0590(4) Uani 1 1 d .

loop_
_atom_site_aniso_label
_atom_site_aniso_U_11
_atom_site_aniso_U_22
_atom_site_aniso_U_33
_atom_site_aniso_U_23
_atom_site_aniso_U_13
_atom_site_aniso_U_12
C1 0.0337(10) 0.0582(13) 0.0357(9) -0.0140(8) 0.0072(7) 0.0000(9)
C2 0.0551(15) 0.0614(16) 0.0916(19) -0.0202(13) 0.0329(14) -0.0071(12)
C3 0.0652(19) 0.085(2) 0.123(3) -0.0276(19) 0.0462(19) -0.0262(17)
C4 0.0436(14) 0.123(3) 0.0797(18) -0.0241(18) 0.0266(13) -0.0077(16)
C5 0.0410(13) 0.098(2) 0.0528(12) -0.0091(12) 0.0106(10) 0.0149(13)
C6 0.0413(11) 0.0709(15) 0.0397(10) -0.0052(9) 0.0084(8) 0.0077(10)
C7 0.0335(9) 0.0434(10) 0.0325(8) -0.0067(7) 0.0046(7) 0.0028(7)
C8 0.0314(9) 0.0419(10) 0.0308(8) -0.0061(7) 0.0071(6) 0.0032(7)
C9 0.0358(10) 0.0465(11) 0.0347(8) -0.0090(7) 0.0086(7) 0.0029(8)
C10 0.0438(12) 0.0577(14) 0.0680(14) -0.0225(11) 0.0155(10) 0.0071(10)
C11 0.0312(9) 0.0416(10) 0.0313(8) -0.0032(7) 0.0069(6) 0.0018(7)
C12 0.0372(10) 0.0494(11) 0.0364(9) 0.0042(8) 0.0093(7) 0.0034(8)
C13 0.0412(11) 0.0548(13) 0.0370(9) 0.0025(8) 0.0146(8) 0.0023(9)
C14 0.0646(16) 0.0684(17) 0.0799(17) -0.0188(13) 0.0336(14) -0.0211(13)
C15 0.0311(9) 0.0364(9) 0.0317(8) -0.0003(6) 0.0059(6) -0.0004(7)
C16 0.0324(9) 0.0350(9) 0.0303(8) -0.0009(6) 0.0030(6) 0.0007(7)
C17 0.0309(9) 0.0374(10) 0.0377(8) 0.0041(7) 0.0076(7) 0.0001(7)
C18 0.0392(11) 0.0542(13) 0.0534(11) 0.0037(9) 0.0123(9) 0.0119(9)
C19 0.0419(10) 0.0400(10) 0.0313(8) -0.0001(7) 0.0077(7) -0.0069(8)
C20 0.0453(12) 0.0785(17) 0.0419(10) -0.0129(10) 0.0089(9) -0.0004(11)
C21 0.0643(17) 0.106(2) 0.0554(14) -0.0219(14) 0.0236(12) 0.0029(15)
C22 0.086(2) 0.087(2) 0.0411(11) -0.0189(12) 0.0206(12) -0.0083(16)
C23 0.0660(16) 0.0636(15) 0.0342(10) -0.0050(9) 0.0013(9) -0.0096(12)
C24 0.0456(11) 0.0494(12) 0.0353(9) 0.0007(8) 0.0028(8) -0.0066(9)
N1 0.0349(8) 0.0398(8) 0.0306(7) 0.0012(6) 0.0042(6) 0.0018(6)
N2 0.0330(8) 0.0433(9) 0.0363(7) 0.0052(6) 0.0052(6) 0.0037(6)
N3 0.0321(8) 0.0470(9) 0.0418(8) -0.0136(7) 0.0086(6) 0.0023(7)
N4 0.0372(9) 0.0482(10) 0.0458(9) -0.0161(7) 0.0094(7) 0.0013(7)
O1 0.0459(8) 0.0525(9) 0.0350(6) -0.0069(6) 0.0015(6) 0.0174(6)
O2 0.0368(8) 0.0480(8) 0.0582(9) -0.0206(6) 0.0045(6) 0.0051(6)
O3 0.0430(10) 0.0706(12) 0.1166(17) 0.0188(11) 0.0271(10) 0.0084(9)
O4 0.0535(10) 0.0495(10) 0.0787(11) -0.0075(8) 0.0287(8) -0.0037(7)

loop_
_atom_type_symbol
_atom_type_description
_atom_type_scat_dispersion_real
_atom_type_scat_dispersion_imag
_atom_type_scat_source
C C 0.0033 0.0016 'International Tables Vol C Tables 4.2.6.8 and 6.1.1.4'
H H 0.0000 0.0000 'International Tables Vol C Tables 4.2.6.8 and 6.1.1.4'
N N 0.0061 0.0033 'International Tables Vol C Tables 4.2.6.8 and 6.1.1.4'
O O 0.0106 0.0060 'International Tables Vol C Tables 4.2.6.8 and 6.1.1.4'

loop_
_geom_angle_atom_site_label_1
_geom_angle_atom_site_label_2
_geom_angle_atom_site_label_3
_geom_angle
C2 C1 C6 120.0(2)
C2 C1 N3 120.3(2)
C6 C1 N3 119.6(2)
C1 C2 C3 119.5(3)
C1 C2 H2 120.2
C3 C2 H2 120.2
C4 C3 C2 120.6(3)
C4 C3 H3 119.7
C2 C3 H3 119.7
C3 C4 C5 119.9(3)
C3 C4 H4 120.1
C5 C4 H4 120.1
C4 C5 C6 120.6(3)
C4 C5 H5 119.7
C6 C5 H5 119.7
C5 C6 C1 119.4(3)
C5 C6 H6 120.3
C1 C6 H6 120.3
O2 C7 N3 122.08(17)
O2 C7 C8 131.07(18)
N3 C7 C8 106.79(16)
C9 C8 C7 106.92(16)
C9 C8 C11 127.52(16)
C7 C8 C11 125.53(16)
N4 C9 C8 110.09(17)
N4 C9 C10 118.84(18)
C8 C9 C10 131.03(19)
C9 C10 H10A 109.5
C9 C10 H10B 109.5
H10A C10 H10B 109.5
C9 C10 H10C 109.5
H10A C10 H10C 109.5
H10B C10 H10C 109.5
C8 C11 C15 112.99(15)
C8 C11 C12 111.11(14)
C15 C11 C12 112.16(15)
C13 C12 C11 112.13(16)
C13 C12 H12A 109.2
C11 C12 H12A 109.2
C13 C12 H12B 109.2
C11 C12 H12B 109.2
H12A C12 H12B 107.9
O3 C13 O4 123.2(2)
O3 C13 C12 124.6(2)
O4 C13 C12 112.08(18)
O4 C14 H14A 109.5
O4 C14 H14B 109.5
H14A C14 H14B 109.5
O4 C14 H14C 109.5
H14A C14 H14C 109.5
H14B C14 H14C 109.5
C16 C15 C17 104.63(15)
C16 C15 C11 128.43(16)
C17 C15 C11 126.94(17)
O1 C16 N1 120.39(16)
O1 C16 C15 131.91(15)
N1 C16 C15 107.69(15)
N2 C17 C15 112.04(17)
N2 C17 C18 120.29(16)
C15 C17 C18 127.67(17)
C17 C18 H18A 109.5
C17 C18 H18B 109.5
H18A C18 H18B 109.5
C17 C18 H18C 109.5
H18A C18 H18C 109.5
H18B C18 H18C 109.5
C20 C19 C24 119.81(18)
C20 C19 N1 121.44(16)
C24 C19 N1 118.66(19)
C19 C20 C21 119.8(2)
C19 C20 H20 120.1
C21 C20 H20 120.1
C22 C21 C20 120.4(3)
C22 C21 H21 119.8
C20 C21 H21 119.8
C23 C22 C21 119.9(2)
C23 C22 H22 120.0
C21 C22 H22 120.0
C22 C23 C24 120.8(2)
C22 C23 H23 119.6
C24 C23 H23 119.6
C19 C24 C23 119.3(2)
C19 C24 H24 120.4
C23 C24 H24 120.4
C16 N1 N2 110.36(14)
C16 N1 C19 130.23(16)
N2 N1 C19 119.39(14)
C17 N2 N1 105.28(14)
C7 N3 N4 108.24(15)
C7 N3 C1 128.59(16)
N4 N3 C1 120.12(17)
C9 N4 N3 107.65(16)
C16 O1 H1 109.5
C7 O2 H2A 109.5
C13 O4 C14 116.9(2)

loop_
_geom_bond_atom_site_label_1
_geom_bond_atom_site_label_2
_geom_bond_distance
C1 C2 1.367(4)
C1 C6 1.386(3)
C1 N3 1.418(3)
C2 C3 1.384(4)
C2 H2 0.9300
C3 C4 1.361(5)
C3 H3 0.9300
C4 C5 1.365(5)
C4 H4 0.9300
C5 C6 1.375(3)
C5 H5 0.9300
C6 H6 0.9300
C7 O2 1.263(2)
C7 N3 1.380(2)
C7 C8 1.413(3)
C8 C9 1.368(3)
C8 C11 1.507(3)
C9 N4 1.349(3)
C9 C10 1.491(3)
C10 H10A 0.9600
C10 H10B 0.9600
C10 H10C 0.9600
C11 C15 1.510(2)
C11 C12 1.545(3)
C12 C13 1.498(3)
C12 H12A 0.9700
C12 H12B 0.9700
C13 O3 1.201(3)
C13 O4 1.322(3)
C14 O4 1.434(3)
C14 H14A 0.9600
C14 H14B 0.9600
C14 H14C 0.9600
C15 C16 1.379(3)
C15 C17 1.404(2)
C16 O1 1.330(2)
C16 N1 1.369(2)
C17 N2 1.330(2)
C17 C18 1.491(3)
C18 H18A 0.9600
C18 H18B 0.9600
C18 H18C 0.9600
C19 C20 1.372(3)
C19 C24 1.389(3)
C19 N1 1.422(2)
C20 C21 1.388(3)
C20 H20 0.9300
C21 C22 1.376(4)
C21 H21 0.9300
C22 C23 1.351(4)
C22 H22 0.9300
C23 C24 1.392(3)
C23 H23 0.9300
C24 H24 0.9300
N1 N2 1.376(2)
N3 N4 1.390(2)
O1 H1 0.8200
O2 H2A 0.8200

loop_
_geom_torsion_atom_site_label_1
_geom_torsion_atom_site_label_2
_geom_torsion_atom_site_label_3
_geom_torsion_atom_site_label_4
_geom_torsion
C6 C1 C2 C3 0.7(4)
N3 C1 C2 C3 -179.2(2)
C1 C2 C3 C4 1.6(5)
C2 C3 C4 C5 -2.3(5)
C3 C4 C5 C6 0.6(4)
C4 C5 C6 C1 1.7(3)
C2 C1 C6 C5 -2.3(3)
N3 C1 C6 C5 177.61(18)
O2 C7 C8 C9 -174.4(2)
N3 C7 C8 C9 2.8(2)
O2 C7 C8 C11 3.7(3)
N3 C7 C8 C11 -179.06(16)
C7 C8 C9 N4 0.8(2)
C11 C8 C9 N4 -177.34(17)
C7 C8 C9 C10 178.5(2)
C11 C8 C9 C10 0.4(3)
C9 C8 C11 C15 108.2(2)
C7 C8 C11 C15 -69.6(2)
C9 C8 C11 C12 -124.7(2)
C7 C8 C11 C12 57.5(2)
C8 C11 C12 C13 167.66(15)
C15 C11 C12 C13 -64.8(2)
C11 C12 C13 O3 -28.7(3)
C11 C12 C13 O4 154.08(17)
C8 C11 C15 C16 70.6(2)
C12 C11 C15 C16 -56.0(3)
C8 C11 C15 C17 -109.5(2)
C12 C11 C15 C17 124.0(2)
C17 C15 C16 O1 -179.4(2)
C11 C15 C16 O1 0.5(3)
C17 C15 C16 N1 -0.5(2)
C11 C15 C16 N1 179.51(18)
C16 C15 C17 N2 0.5(2)
C11 C15 C17 N2 -179.50(17)
C16 C15 C17 C18 -179.0(2)
C11 C15 C17 C18 1.1(3)
C24 C19 C20 C21 1.1(4)
N1 C19 C20 C21 -175.6(2)
C19 C20 C21 C22 0.4(5)
C20 C21 C22 C23 -0.8(5)
C21 C22 C23 C24 -0.3(4)
C20 C19 C24 C23 -2.1(3)
N1 C19 C24 C23 174.58(19)
C22 C23 C24 C19 1.8(4)
O1 C16 N1 N2 179.44(16)
C15 C16 N1 N2 0.3(2)
O1 C16 N1 C19 1.1(3)
C15 C16 N1 C19 -178.00(18)
C20 C19 N1 C16 -28.4(3)
C24 C19 N1 C16 154.9(2)
C20 C19 N1 N2 153.4(2)
C24 C19 N1 N2 -23.3(3)
C15 C17 N2 N1 -0.3(2)
C18 C17 N2 N1 179.19(18)
C16 N1 N2 C17 0.0(2)
C19 N1 N2 C17 178.49(16)
O2 C7 N3 N4 172.29(18)
C8 C7 N3 N4 -5.2(2)
O2 C7 N3 C1 12.4(3)
C8 C7 N3 C1 -165.07(19)
C2 C1 N3 C7 135.0(2)
C6 C1 N3 C7 -45.0(3)
C2 C1 N3 N4 -22.8(3)
C6 C1 N3 N4 157.22(17)
C8 C9 N4 N3 -4.0(2)
C10 C9 N4 N3 177.98(18)
C7 N3 N4 C9 5.7(2)
C1 N3 N4 C9 167.61(16)
O3 C13 O4 C14 -1.0(3)
C12 C13 O4 C14 176.30(19)

loop_
_platon_squeeze_void_nr
_platon_squeeze_void_average_x
_platon_squeeze_void_average_y
_platon_squeeze_void_average_z
_platon_squeeze_void_volume
_platon_squeeze_void_count_electrons
_platon_squeeze_void_content
1 0.241 0.660 0.892 92 20 ' '
2 0.259 0.160 0.608 92 20 ' '
3 0.741 0.840 0.392 92 20 ' '
4 0.759 0.340 0.108 92 20 ' '
